data_7056121
loop_
_publ_author_name
'Shit, Madhusudan'
'Bera, Sachinath'
'Maity, Suvendu'
'Weyhermueller, Thomas'
'Ghosh, Prasanta'

_publ_section_title
;
 Coordination of o-benzosemiquinonate, o-iminobenzosemiquinonate and
 aldimine anion radicals to oxidovanadium(IV)
;
_journal_name_full 'New J. Chem.'
_journal_paper_doi 10.1039/C7NJ00186J
_journal_year 2017
_chemical_formula_sum 'C22 H15 N4 O5 V'
_chemical_formula_weight 466.32
_space_group_crystal_system monoclinic
_space_group_IT_number 14
_space_group_name_Hall '-P 2ybc'
_space_group_name_H-M_alt 'P 1 21/c 1'
_symmetry_space_group_name_Hall '-P 2ybc'
_symmetry_space_group_name_H-M 'P 1 21/c 1'
_atom_sites_solution_hydrogens geom
_audit_creation_method SHELXL-2014/6
_audit_update_record
;
2016-09-27 deposited with the CCDC.
2017-04-26 downloaded from the CCDC.
;
_cell_angle_alpha 90
_cell_angle_beta 101.3670(10)
_cell_angle_gamma 90
_cell_formula_units_Z 4
_cell_length_a 10.4417(3)
_cell_length_b 17.7670(5)
_cell_length_c 10.7908(3)
_cell_measurement_reflns_used 9985
_cell_measurement_temperature 295(2)
_cell_measurement_theta_max 28.02
_cell_measurement_theta_min 2.73
_cell_volume 1962.62(10)
_computing_cell_refinement 'Bruker SAINT'
_computing_data_collection 'Bruker APEX2'
_computing_data_reduction 'Bruker SAINT'
_computing_molecular_graphics 'Bruker SHELXTL'
_computing_publication_material 'Bruker SHELXTL'
_computing_structure_refinement 'SHELXL-2014 (Sheldrick 2014)'
_computing_structure_solution 'SHELXS-97 (Sheldrick 2008)'
_diffrn_ambient_temperature 295(2)
_diffrn_measured_fraction_theta_full 0.996
_diffrn_measured_fraction_theta_max 0.993
_diffrn_measurement_device_type 'Bruker APEX-II CCD'
_diffrn_measurement_method '\f and \w scans'
_diffrn_radiation_type MoK\a
_diffrn_radiation_wavelength 0.71073
_diffrn_reflns_av_R_equivalents 0.0435
_diffrn_reflns_av_unetI/netI 0.0512
_diffrn_reflns_Laue_measured_fraction_full 0.996
_diffrn_reflns_Laue_measured_fraction_max 0.993
_diffrn_reflns_limit_h_max 12
_diffrn_reflns_limit_h_min -13
_diffrn_reflns_limit_k_max 23
_diffrn_reflns_limit_k_min -23
_diffrn_reflns_limit_l_max 14
_diffrn_reflns_limit_l_min -14
_diffrn_reflns_number 16585
_diffrn_reflns_point_group_measured_fraction_full 0.996
_diffrn_reflns_point_group_measured_fraction_max 0.993
_diffrn_reflns_theta_full 25.242
_diffrn_reflns_theta_max 28.310
_diffrn_reflns_theta_min 2.733
_diffrn_source Mo
_exptl_absorpt_coefficient_mu 0.551
_exptl_absorpt_correction_T_max 0.955
_exptl_absorpt_correction_T_min 0.876
_exptl_crystal_colour brown
_exptl_crystal_density_diffrn 1.578
_exptl_crystal_description prism
_exptl_crystal_F_000 952
_exptl_crystal_size_max 0.550
_exptl_crystal_size_mid 0.200
_exptl_crystal_size_min 0.140
_refine_diff_density_max 0.508
_refine_diff_density_min -0.323
_refine_diff_density_rms 0.067
_refine_ls_extinction_method none
_refine_ls_goodness_of_fit_ref 1.022
_refine_ls_hydrogen_treatment constr
_refine_ls_matrix_type full
_refine_ls_number_parameters 289
_refine_ls_number_reflns 4857
_refine_ls_number_restraints 0
_refine_ls_restrained_S_all 1.022
_refine_ls_R_factor_all 0.0872
_refine_ls_R_factor_gt 0.0557
_refine_ls_shift/su_max 0.001
_refine_ls_shift/su_mean 0.000
_refine_ls_structure_factor_coef Fsqd
_refine_ls_weighting_details 'w=1/[\s^2^(Fo^2^)+(0.0729P)^2^+1.3445P] where P=(Fo^2^+2Fc^2^)/3'
_refine_ls_weighting_scheme calc
_refine_ls_wR_factor_gt 0.1350
_refine_ls_wR_factor_ref 0.1565
_reflns_Friedel_coverage 0.000
_reflns_number_gt 3424
_reflns_number_total 4857
_reflns_threshold_expression 'I > 2\s(I)'
_cod_data_source_file c7nj00186j2.cif
_cod_data_source_block 5
_cod_database_code 7056121
_shelx_space_group_comment
;
The symmetry employed for this shelxl refinement is uniquely defined
by the following loop, which should always be used as a source of
symmetry information in preference to the above space-group names.
They are only intended as comments.
;
_shelx_estimated_absorpt_t_min 0.751
_shelx_estimated_absorpt_t_max 0.927
_shelxl_version_number 2014/6

loop_
_space_group_symop_operation_xyz
'x, y, z'
'-x, y+1/2, -z+1/2'
'-x, -y, -z'
'x, -y-1/2, z-1/2'

loop_
_atom_site_label
_atom_site_type_symbol
_atom_site_fract_x
_atom_site_fract_y
_atom_site_fract_z
_atom_site_U_iso_or_equiv
_atom_site_adp_type
_atom_site_occupancy
_atom_site_site_symmetry_order
_atom_site_calc_flag
_atom_site_refinement_flags_posn
_atom_site_refinement_flags_adp
C2 C 0.2258(3) 0.80653(16) 0.3274(3) 0.0445(6) Uani 1 1 d . .
C3 C 0.1475(3) 0.8711(2) 0.3251(4) 0.0617(9) Uani 1 1 d . .
H3 H 0.1675 0.9065 0.3895 0.074 Uiso 1 1 calc R U
C4 C 0.0422(4) 0.8825(2) 0.2290(4) 0.0726(11) Uani 1 1 d . .
H4 H -0.0082 0.9256 0.2300 0.087 Uiso 1 1 calc R U
C5 C 0.0088(4) 0.8320(3) 0.1310(4) 0.0781(11) Uani 1 1 d . .
H5 H -0.0624 0.8411 0.0660 0.094 Uiso 1 1 calc R U
C6 C 0.0819(4) 0.7691(2) 0.1314(4) 0.0704(10) Uani 1 1 d . .
H6 H 0.0598 0.7348 0.0655 0.084 Uiso 1 1 calc R U
C7 C 0.1904(3) 0.75370(18) 0.2286(3) 0.0483(7) Uani 1 1 d . .
C8 C 0.2647(3) 0.68859(18) 0.2172(3) 0.0489(7) Uani 1 1 d . .
H8 H 0.2377 0.6595 0.1451 0.059 Uiso 1 1 calc R U
C10 C 0.4298(3) 0.59830(16) 0.2690(3) 0.0451(6) Uani 1 1 d . .
C11 C 0.4004(4) 0.5551(2) 0.1616(3) 0.0692(10) Uani 1 1 d . .
H11 H 0.3344 0.5703 0.0953 0.083 Uiso 1 1 calc R U
C12 C 0.4686(5) 0.4888(2) 0.1510(4) 0.0795(12) Uani 1 1 d . .
H12 H 0.4441 0.4594 0.0789 0.095 Uiso 1 1 calc R U
C13 C 0.5681(4) 0.4661(2) 0.2412(4) 0.0684(10) Uani 1 1 d . .
H13 H 0.6129 0.4221 0.2301 0.082 Uiso 1 1 calc R U
C14 C 0.6060(3) 0.50915(17) 0.3543(3) 0.0535(8) Uani 1 1 d . .
C15 C 0.7064(3) 0.48976(19) 0.4550(4) 0.0657(10) Uani 1 1 d . .
H15 H 0.7573 0.4474 0.4495 0.079 Uiso 1 1 calc R U
C16 C 0.7292(3) 0.5322(2) 0.5595(4) 0.0699(11) Uani 1 1 d . .
H16 H 0.7943 0.5186 0.6276 0.084 Uiso 1 1 calc R U
C17 C 0.6546(3) 0.59721(19) 0.5660(3) 0.0591(8) Uani 1 1 d . .
H17 H 0.6720 0.6260 0.6393 0.071 Uiso 1 1 calc R U
C19 C 0.5342(3) 0.57555(15) 0.3665(3) 0.0412(6) Uani 1 1 d . .
C22 C 0.6756(3) 0.80034(16) 0.4515(2) 0.0410(6) Uani 1 1 d . .
C23 C 0.7810(3) 0.8369(2) 0.4145(3) 0.0549(8) Uani 1 1 d . .
H23 H 0.7913 0.8342 0.3310 0.066 Uiso 1 1 calc R U
C24 C 0.8690(3) 0.8768(2) 0.5016(3) 0.0596(8) Uani 1 1 d . .
H24 H 0.9360 0.9033 0.4759 0.072 Uiso 1 1 calc R U
C25 C 0.8583(3) 0.87764(18) 0.6275(3) 0.0524(7) Uani 1 1 d . .
C26 C 0.7592(3) 0.84041(17) 0.6708(3) 0.0466(7) Uani 1 1 d . .
H26 H 0.7549 0.8406 0.7560 0.056 Uiso 1 1 calc R U
C27 C 0.6660(3) 0.80259(14) 0.5821(2) 0.0375(6) Uani 1 1 d . .
N9 N 0.3659(2) 0.66514(13) 0.2962(2) 0.0401(5) Uani 1 1 d . .
N18 N 0.5602(2) 0.61938(13) 0.4720(2) 0.0424(5) Uani 1 1 d . .
N28 N 0.5618(2) 0.76372(13) 0.60684(19) 0.0391(5) Uani 1 1 d . .
H28 H 0.5499 0.7607 0.6833 0.047 Uiso 1 1 calc R U
N29 N 0.9582(3) 0.91611(19) 0.7184(3) 0.0728(9) Uani 1 1 d . .
O1 O 0.3303(2) 0.79993(11) 0.4156(2) 0.0538(5) Uani 1 1 d . .
O21 O 0.5843(2) 0.76364(12) 0.37747(16) 0.0460(5) Uani 1 1 d . .
O30 O 0.9480(3) 0.9185(2) 0.8287(3) 0.1080(12) Uani 1 1 d . .
O31 O 1.0495(3) 0.94575(19) 0.6798(3) 0.0938(10) Uani 1 1 d . .
O40 O 0.3590(2) 0.67654(13) 0.5660(2) 0.0537(5) Uani 1 1 d . .
V1 V 0.44164(5) 0.71574(3) 0.47448(4) 0.03825(16) Uani 1 1 d . .

loop_
_atom_site_aniso_label
_atom_site_aniso_U_11
_atom_site_aniso_U_22
_atom_site_aniso_U_33
_atom_site_aniso_U_23
_atom_site_aniso_U_13
_atom_site_aniso_U_12
C2 0.0380(15) 0.0431(15) 0.0541(16) 0.0073(12) 0.0128(12) -0.0007(12)
C3 0.0514(19) 0.057(2) 0.077(2) 0.0005(16) 0.0116(16) 0.0081(16)
C4 0.053(2) 0.070(2) 0.093(3) 0.014(2) 0.0104(19) 0.0186(18)
C5 0.048(2) 0.094(3) 0.087(3) 0.016(2) 0.0000(19) 0.015(2)
C6 0.050(2) 0.085(3) 0.069(2) -0.0032(19) -0.0033(17) -0.0010(18)
C7 0.0386(15) 0.0534(17) 0.0531(16) 0.0051(13) 0.0093(12) -0.0016(13)
C8 0.0475(17) 0.0549(17) 0.0432(15) -0.0054(13) 0.0060(12) -0.0078(14)
C10 0.0561(18) 0.0406(15) 0.0412(14) 0.0010(11) 0.0158(12) -0.0024(13)
C11 0.103(3) 0.057(2) 0.0448(17) -0.0083(15) 0.0083(18) 0.007(2)
C12 0.130(4) 0.055(2) 0.058(2) -0.0128(17) 0.032(2) 0.003(2)
C13 0.094(3) 0.0439(18) 0.079(2) -0.0004(17) 0.044(2) 0.0125(18)
C14 0.0524(18) 0.0402(16) 0.075(2) 0.0099(14) 0.0291(16) 0.0019(13)
C15 0.0453(18) 0.0446(18) 0.111(3) 0.0110(19) 0.0234(19) 0.0036(15)
C16 0.0432(18) 0.055(2) 0.103(3) 0.018(2) -0.0076(18) -0.0008(15)
C17 0.0464(18) 0.0567(19) 0.068(2) 0.0049(15) -0.0046(15) -0.0086(15)
C19 0.0423(15) 0.0374(14) 0.0486(15) 0.0026(11) 0.0202(12) -0.0044(11)
C22 0.0426(15) 0.0462(15) 0.0341(12) 0.0050(10) 0.0074(11) -0.0009(12)
C23 0.0508(18) 0.075(2) 0.0404(15) 0.0049(14) 0.0131(13) -0.0135(16)
C24 0.0474(18) 0.070(2) 0.062(2) 0.0042(16) 0.0140(15) -0.0142(16)
C25 0.0447(17) 0.0527(18) 0.0579(18) -0.0121(14) 0.0054(13) -0.0070(14)
C26 0.0485(17) 0.0513(17) 0.0393(14) -0.0087(12) 0.0068(12) 0.0005(13)
C27 0.0415(14) 0.0373(13) 0.0340(12) -0.0015(10) 0.0084(10) 0.0024(11)
N9 0.0413(12) 0.0403(12) 0.0394(11) 0.0007(9) 0.0095(9) -0.0038(10)
N18 0.0337(12) 0.0431(13) 0.0496(13) 0.0030(10) 0.0060(9) -0.0038(9)
N28 0.0451(13) 0.0454(12) 0.0283(10) -0.0010(8) 0.0107(9) -0.0018(10)
N29 0.0576(19) 0.078(2) 0.079(2) -0.0247(17) 0.0033(16) -0.0130(16)
O1 0.0538(13) 0.0452(11) 0.0574(12) -0.0063(9) -0.0008(10) 0.0082(9)
O21 0.0498(12) 0.0597(12) 0.0288(9) -0.0005(8) 0.0087(8) -0.0108(9)
O30 0.104(2) 0.148(3) 0.0682(19) -0.0403(19) 0.0060(17) -0.051(2)
O31 0.0584(17) 0.108(2) 0.115(2) -0.0374(19) 0.0181(16) -0.0338(17)
O40 0.0529(12) 0.0581(13) 0.0552(12) -0.0012(10) 0.0230(10) -0.0045(10)
V1 0.0391(3) 0.0415(3) 0.0348(2) -0.00218(18) 0.00869(17) -0.00135(19)

loop_
_atom_type_symbol
_atom_type_description
_atom_type_scat_dispersion_real
_atom_type_scat_dispersion_imag
_atom_type_scat_source
C C 0.0033 0.0016 'International Tables Vol C Tables 4.2.6.8 and 6.1.1.4'
H H 0.0000 0.0000 'International Tables Vol C Tables 4.2.6.8 and 6.1.1.4'
N N 0.0061 0.0033 'International Tables Vol C Tables 4.2.6.8 and 6.1.1.4'
O O 0.0106 0.0060 'International Tables Vol C Tables 4.2.6.8 and 6.1.1.4'
V V 0.3005 0.5294 'International Tables Vol C Tables 4.2.6.8 and 6.1.1.4'

loop_
_geom_angle_atom_site_label_1
_geom_angle_atom_site_label_2
_geom_angle_atom_site_label_3
_geom_angle
O1 C2 C3 119.1(3)
O1 C2 C7 123.2(3)
C3 C2 C7 117.6(3)
C4 C3 C2 120.8(4)
C4 C3 H3 119.6
C2 C3 H3 119.6
C3 C4 C5 121.9(4)
C3 C4 H4 119.1
C5 C4 H4 119.1
C6 C5 C4 118.6(4)
C6 C5 H5 120.7
C4 C5 H5 120.7
C5 C6 C7 122.1(4)
C5 C6 H6 118.9
C7 C6 H6 118.9
C6 C7 C8 117.9(3)
C6 C7 C2 119.0(3)
C8 C7 C2 122.9(3)
N9 C8 C7 126.9(3)
N9 C8 H8 116.6
C7 C8 H8 116.6
C11 C10 C19 118.6(3)
C11 C10 N9 127.3(3)
C19 C10 N9 114.1(2)
C10 C11 C12 120.6(4)
C10 C11 H11 119.7
C12 C11 H11 119.7
C13 C12 C11 122.1(4)
C13 C12 H12 119.0
C11 C12 H12 119.0
C12 C13 C14 120.3(3)
C12 C13 H13 119.8
C14 C13 H13 119.8
C15 C14 C19 117.6(3)
C15 C14 C13 124.9(3)
C19 C14 C13 117.5(3)
C16 C15 C14 119.9(3)
C16 C15 H15 120.0
C14 C15 H15 120.0
C15 C16 C17 119.9(3)
C15 C16 H16 120.1
C17 C16 H16 120.1
N18 C17 C16 122.8(3)
N18 C17 H17 118.6
C16 C17 H17 118.6
N18 C19 C10 117.1(2)
N18 C19 C14 122.1(3)
C10 C19 C14 120.8(3)
O21 C22 C23 125.6(3)
O21 C22 C27 115.9(2)
C23 C22 C27 118.5(3)
C24 C23 C22 120.1(3)
C24 C23 H23 120.0
C22 C23 H23 120.0
C23 C24 C25 120.3(3)
C23 C24 H24 119.9
C25 C24 H24 119.9
C26 C25 C24 122.4(3)
C26 C25 N29 118.8(3)
C24 C25 N29 118.7(3)
C25 C26 C27 117.8(3)
C25 C26 H26 121.1
C27 C26 H26 121.1
N28 C27 C26 126.0(2)
N28 C27 C22 113.1(2)
C26 C27 C22 120.9(3)
C8 N9 C10 119.4(2)
C8 N9 V1 124.8(2)
C10 N9 V1 115.71(18)
C17 N18 C19 117.7(3)
C17 N18 V1 125.4(2)
C19 N18 V1 116.89(19)
C27 N28 V1 120.96(17)
C27 N28 H28 119.5
V1 N28 H28 119.5
O30 N29 O31 122.6(3)
O30 N29 C25 119.1(3)
O31 N29 C25 118.3(3)
C2 O1 V1 132.45(19)
C22 O21 V1 113.22(16)
O40 V1 N28 95.04(10)
O40 V1 O1 100.28(11)
N28 V1 O1 99.51(9)
O40 V1 N18 92.52(10)
N28 V1 N18 94.06(9)
O1 V1 N18 160.37(10)
O40 V1 N9 103.03(10)
N28 V1 N9 159.70(9)
O1 V1 N9 86.41(9)
N18 V1 N9 76.18(9)
O40 V1 O21 169.39(10)
N28 V1 O21 76.80(8)
O1 V1 O21 87.89(9)
N18 V1 O21 81.45(9)
N9 V1 O21 84.09(8)

loop_
_geom_bond_atom_site_label_1
_geom_bond_atom_site_label_2
_geom_bond_distance
C2 O1 1.304(4)
C2 C3 1.406(4)
C2 C7 1.414(4)
C3 C4 1.370(5)
C3 H3 0.9300
C4 C5 1.378(6)
C4 H4 0.9300
C5 C6 1.354(6)
C5 H5 0.9300
C6 C7 1.411(5)
C6 H6 0.9300
C7 C8 1.411(5)
C8 N9 1.289(4)
C8 H8 0.9300
C10 C11 1.373(4)
C10 C19 1.417(4)
C10 N9 1.421(4)
C11 C12 1.393(5)
C11 H11 0.9300
C12 C13 1.339(6)
C12 H12 0.9300
C13 C14 1.429(5)
C13 H13 0.9300
C14 C15 1.396(5)
C14 C19 1.418(4)
C15 C16 1.338(6)
C15 H15 0.9300
C16 C17 1.403(5)
C16 H16 0.9300
C17 N18 1.327(4)
C17 H17 0.9300
C19 N18 1.362(4)
C22 O21 1.293(3)
C22 C23 1.402(4)
C22 C27 1.433(4)
C23 C24 1.375(4)
C23 H23 0.9300
C24 C25 1.385(5)
C24 H24 0.9300
C25 C26 1.384(4)
C25 N29 1.454(4)
C26 C27 1.395(4)
C26 H26 0.9300
C27 N28 1.359(4)
N9 V1 2.130(2)
N18 V1 2.116(2)
N28 V1 1.907(2)
N28 H28 0.8600
N29 O30 1.217(4)
N29 O31 1.230(4)
O1 V1 1.924(2)
O21 V1 2.1576(19)
O40 V1 1.594(2)
